data_1542978
loop_
_publ_author_name
'Atalay, \,Sehriman'
'Ger\,ceker, Semra'
'Eserci, Hande'
'A\(gar, Erbil'

_publ_section_title
;
 <i>N</i>-(3-{[(<i>Z</i>)-(3-Hydroxy-4-methylphenyl)imino]methyl}pyridin-2-yl)pivalamide
;
_journal_coeditor_code FF4003
_journal_issue 3
_journal_name_full IUCrData
_journal_page_first x160464
_journal_paper_doi 10.1107/S2414314616004648
_journal_volume 1
_journal_year 2016
_chemical_formula_iupac 'C18 H21 N3 O2'
_chemical_formula_moiety 'C18 H21 N3 O2'
_chemical_formula_sum 'C18 H21 N3 O2'
_chemical_formula_weight 311.38
_chemical_name_systematic <i>N</i>-(3-{[(<i>Z</i>)-(3-Hydroxy-4-methylphenyl)imino]methyl}pyridin-2-yl)pivalamide
_space_group_crystal_system monoclinic
_space_group_IT_number 14
_space_group_name_Hall '-P 2ybc'
_space_group_name_H-M_alt 'P 1 21/c 1'
_symmetry_space_group_name_Hall '-P 2ybc'
_symmetry_space_group_name_H-M 'P 1 21/c 1'
_atom_sites_solution_hydrogens mixed
_audit_creation_method SHELXL-97
_cell_angle_alpha 90
_cell_angle_beta 108.130(4)
_cell_angle_gamma 90
_cell_formula_units_Z 4
_cell_length_a 5.8594(3)
_cell_length_b 18.8756(8)
_cell_length_c 16.0649(9)
_cell_measurement_reflns_used 14515
_cell_measurement_temperature 296
_cell_measurement_theta_max 27.98
_cell_measurement_theta_min 1.72
_cell_volume 1688.56(15)
_computing_cell_refinement
;
X-AREA (Stoe & Cie, 2002)
;
_computing_data_collection
;
X-AREA (Stoe & Cie, 2002)
;
_computing_data_reduction
;
X-RED32 (Stoe & Cie, 2002)
;
_computing_molecular_graphics
;
ORTEP-3 for Windows (Farrugia, 2012)
;
_computing_publication_material
;
WinGX (Farrugia, 2012) and PLATON (Spek, 2009)
;
_computing_structure_refinement
;
SHELXL2014 (Sheldrick, 2015)
;
_computing_structure_solution
;
SHELXS2013 (Sheldrick, 2008)
;
_diffrn_ambient_temperature 296
_diffrn_detector_area_resol_mean 6.67
_diffrn_measured_fraction_theta_full 1.000
_diffrn_measured_fraction_theta_max 1.000
_diffrn_measurement_device_type 'Stoe IPDS 2'
_diffrn_measurement_method 'w scans'
_diffrn_radiation_monochromator 'plane graphite'
_diffrn_radiation_type MoK\a
_diffrn_radiation_wavelength 0.71073
_diffrn_reflns_av_R_equivalents 0.0860
_diffrn_reflns_limit_h_max 6
_diffrn_reflns_limit_h_min -7
_diffrn_reflns_limit_k_max 22
_diffrn_reflns_limit_k_min -22
_diffrn_reflns_limit_l_max 19
_diffrn_reflns_limit_l_min -19
_diffrn_reflns_number 18264
_diffrn_reflns_theta_full 25.242
_diffrn_reflns_theta_max 25.498
_diffrn_reflns_theta_min 1.716
_exptl_absorpt_coefficient_mu 0.081
_exptl_absorpt_correction_T_max 0.9882
_exptl_absorpt_correction_T_min 0.9594
_exptl_absorpt_correction_type integration
_exptl_absorpt_process_details
;
(X-RED32; Stoe & Cie, 2002)
;
_exptl_crystal_colour brown
_exptl_crystal_density_diffrn 1.225
_exptl_crystal_description prism
_exptl_crystal_F_000 664
_exptl_crystal_size_max 0.800
_exptl_crystal_size_mid 0.387
_exptl_crystal_size_min 0.150
_refine_diff_density_max 0.228
_refine_diff_density_min -0.285
_refine_ls_extinction_method none
_refine_ls_goodness_of_fit_ref 1.019
_refine_ls_hydrogen_treatment mixed
_refine_ls_matrix_type full
_refine_ls_number_parameters 251
_refine_ls_number_reflns 3133
_refine_ls_number_restraints 127
_refine_ls_restrained_S_all 1.146
_refine_ls_R_factor_all 0.1110
_refine_ls_R_factor_gt 0.0588
_refine_ls_shift/su_max 0.000
_refine_ls_shift/su_mean 0.000
_refine_ls_structure_factor_coef Fsqd
_refine_ls_weighting_details 'w=1/[\s^2^(Fo^2^)+(0.0671P)^2^] where P=(Fo^2^+2Fc^2^)/3'
_refine_ls_weighting_scheme calc
_refine_ls_wR_factor_gt 0.1225
_refine_ls_wR_factor_ref 0.1417
_reflns_number_gt 1817
_reflns_number_total 3133
_reflns_threshold_expression 'I > 2\s(I)'
_cod_data_source_file ff4003sup1.cif
_cod_data_source_block I
_cod_database_code 1542978
_shelx_space_group_comment
;
The symmetry employed for this shelxl refinement is uniquely defined
by the following loop, which should always be used as a source of
symmetry information in preference to the above space-group names.
They are only intended as comments.
;
_shelx_estimated_absorpt_t_min 0.938
_shelx_estimated_absorpt_t_max 0.988

loop_
_space_group_symop_operation_xyz
'x, y, z'
'-x, y+1/2, -z+1/2'
'-x, -y, -z'
'x, -y-1/2, z-1/2'

loop_
_atom_site_type_symbol
_atom_site_label
_atom_site_fract_x
_atom_site_fract_y
_atom_site_fract_z
_atom_site_U_iso_or_equiv
_atom_site_adp_type
_atom_site_calc_flag
_atom_site_occupancy
_atom_site_disorder_assembly
_atom_site_disorder_group
O O1 0.8358(4) 0.17960(10) 0.61515(14) 0.0865(6) Uani d 1 . .
H H1 0.747(5) 0.1641(17) 0.651(2) 0.106(11) Uiso d 1 . .
O O2 0.4154(4) 0.64845(9) 0.76485(12) 0.0820(6) Uani d 1 . .
N N1 0.7248(4) 0.40900(10) 0.73668(13) 0.0617(5) Uani d 1 . .
N N2 0.2929(4) 0.53625(11) 0.85112(14) 0.0719(6) Uani d 1 . .
N N3 0.5143(4) 0.53363(11) 0.75354(13) 0.0643(6) Uani d 1 . .
H H3 0.596(4) 0.5043(15) 0.7283(16) 0.080(8) Uiso d 1 . .
C C1 1.1789(5) 0.23035(16) 0.54733(19) 0.0840(8) Uani d 1 . .
H H1A 1.2982 0.2569 0.5311 0.126 Uiso calc 1 . .
H H1B 1.0578 0.2142 0.4955 0.126 Uiso calc 1 . .
H H1C 1.2530 0.1903 0.5821 0.126 Uiso calc 1 . .
C C2 1.0658(4) 0.27668(13) 0.59944(15) 0.0620(6) Uani d 1 . .
C C3 1.1226(4) 0.34738(15) 0.61428(17) 0.0692(7) Uani d 1 . .
H H3A 1.2396 0.3667 0.5931 0.083 Uiso calc 1 . .
C C4 1.0117(4) 0.39038(14) 0.65947(16) 0.0669(7) Uani d 1 . .
H H4 1.0507 0.4382 0.6668 0.080 Uiso calc 1 . .
C C5 0.8425(4) 0.36226(12) 0.69392(15) 0.0578(6) Uani d 1 . .
C C6 0.7827(4) 0.29104(13) 0.68071(16) 0.0632(7) Uani d 1 . .
H H6 0.6689 0.2715 0.7034 0.076 Uiso calc 1 . .
C C7 0.8929(4) 0.24909(13) 0.63352(16) 0.0621(6) Uani d 1 . .
C C8 0.6531(5) 0.38784(13) 0.79951(16) 0.0659(7) Uani d 1 . .
H H8 0.6945 0.3421 0.8204 0.079 Uiso calc 1 . .
C C9 0.5106(5) 0.43017(13) 0.84111(15) 0.0614(6) Uani d 1 . .
C C10 0.4257(6) 0.39989(15) 0.90404(17) 0.0798(8) Uani d 1 . .
H H10 0.4710 0.3539 0.9227 0.096 Uiso calc 1 . .
C C11 0.2756(6) 0.43647(16) 0.93950(19) 0.0860(9) Uani d 1 . .
H H11 0.2184 0.4161 0.9818 0.103 Uiso calc 1 . .
C C12 0.2138(5) 0.50374(15) 0.91025(18) 0.0797(8) Uani d 1 . .
H H12 0.1096 0.5285 0.9331 0.096 Uiso calc 1 . .
C C13 0.4383(4) 0.50074(13) 0.81772(15) 0.0587(6) Uani d 1 . .
C C14 0.4893(4) 0.60268(12) 0.72722(15) 0.0582(6) Uani d 1 . .
C C15 0.5581(4) 0.61932(12) 0.64528(16) 0.0689(7) Uani d 1 . .
C C16A 0.4632(13) 0.6921(3) 0.6128(4) 0.116(2) Uani d 0.692(5) A 1
H H16A 0.5498 0.7273 0.6537 0.174 Uiso calc 0.692(5) A 1
H H16B 0.2956 0.6947 0.6076 0.174 Uiso calc 0.692(5) A 1
H H16C 0.4839 0.7005 0.5567 0.174 Uiso calc 0.692(5) A 1
C C17A 0.8202(8) 0.6085(4) 0.6612(4) 0.118(2) Uani d 0.692(5) A 1
H H17A 0.8624 0.5606 0.6798 0.178 Uiso calc 0.692(5) A 1
H H17B 0.9093 0.6406 0.7059 0.178 Uiso calc 0.692(5) A 1
H H17C 0.8578 0.6174 0.6081 0.178 Uiso calc 0.692(5) A 1
C C18A 0.4119(11) 0.5685(3) 0.5722(3) 0.1133(19) Uani d 0.692(5) A 1
H H18A 0.4248 0.5836 0.5168 0.170 Uiso calc 0.692(5) A 1
H H18B 0.2464 0.5691 0.5701 0.170 Uiso calc 0.692(5) A 1
H H18C 0.4742 0.5213 0.5845 0.170 Uiso calc 0.692(5) A 1
C C16B 0.707(3) 0.6891(5) 0.6645(7) 0.108(3) Uani d 0.308(5) A 2
H H16D 0.8546 0.6810 0.7109 0.162 Uiso calc 0.308(5) A 2
H H16E 0.6166 0.7254 0.6819 0.162 Uiso calc 0.308(5) A 2
H H16F 0.7428 0.7039 0.6127 0.162 Uiso calc 0.308(5) A 2
C C17B 0.744(2) 0.5694(6) 0.6318(8) 0.095(3) Uani d 0.308(5) A 2
H H17D 0.8087 0.5886 0.5886 0.142 Uiso calc 0.308(5) A 2
H H17E 0.6710 0.5243 0.6122 0.142 Uiso calc 0.308(5) A 2
H H17F 0.8708 0.5634 0.6861 0.142 Uiso calc 0.308(5) A 2
C C18B 0.3418(18) 0.6264(10) 0.5670(5) 0.120(3) Uani d 0.308(5) A 2
H H18D 0.2282 0.6575 0.5803 0.180 Uiso calc 0.308(5) A 2
H H18E 0.2700 0.5806 0.5509 0.180 Uiso calc 0.308(5) A 2
H H18F 0.3876 0.6456 0.5192 0.180 Uiso calc 0.308(5) A 2

loop_
_atom_site_aniso_label
_atom_site_aniso_U_11
_atom_site_aniso_U_22
_atom_site_aniso_U_33
_atom_site_aniso_U_12
_atom_site_aniso_U_13
_atom_site_aniso_U_23
O1 0.1293(17) 0.0495(11) 0.1086(15) -0.0107(10) 0.0777(14) -0.0129(10)
O2 0.1252(15) 0.0484(11) 0.0981(14) 0.0045(10) 0.0722(12) 0.0004(10)
N1 0.0746(13) 0.0457(12) 0.0685(13) 0.0012(10) 0.0275(11) -0.0028(10)
N2 0.0971(15) 0.0585(14) 0.0741(14) 0.0062(11) 0.0471(13) 0.0044(11)
N3 0.0950(15) 0.0451(12) 0.0655(13) 0.0088(11) 0.0434(12) 0.0055(10)
C1 0.099(2) 0.080(2) 0.090(2) 0.0062(16) 0.0536(17) -0.0020(15)
C2 0.0703(15) 0.0580(16) 0.0630(15) 0.0034(12) 0.0286(13) 0.0032(12)
C3 0.0684(16) 0.0683(18) 0.0783(17) -0.0067(13) 0.0333(14) 0.0015(14)
C4 0.0729(16) 0.0518(15) 0.0773(17) -0.0084(12) 0.0253(14) -0.0008(13)
C5 0.0654(14) 0.0474(14) 0.0624(15) -0.0005(11) 0.0224(12) -0.0009(11)
C6 0.0771(16) 0.0497(15) 0.0736(16) -0.0019(12) 0.0389(13) -0.0006(12)
C7 0.0813(16) 0.0440(14) 0.0684(15) -0.0011(12) 0.0340(13) -0.0012(12)
C8 0.0918(18) 0.0422(14) 0.0645(15) 0.0006(12) 0.0256(14) 0.0013(12)
C9 0.0904(18) 0.0435(14) 0.0542(14) -0.0025(12) 0.0280(13) -0.0019(11)
C10 0.128(2) 0.0491(16) 0.0721(17) -0.0036(16) 0.0451(17) 0.0043(13)
C11 0.132(2) 0.0627(18) 0.0846(19) -0.0134(17) 0.0640(19) 0.0019(15)
C12 0.106(2) 0.0656(19) 0.0868(19) -0.0013(15) 0.0578(17) -0.0007(15)
C13 0.0792(15) 0.0483(15) 0.0533(13) -0.0037(12) 0.0275(12) -0.0016(11)
C14 0.0722(15) 0.0462(14) 0.0617(14) -0.0002(11) 0.0288(12) -0.0027(11)
C15 0.0938(17) 0.0585(15) 0.0668(15) 0.0089(12) 0.0431(13) 0.0094(12)
C16A 0.176(5) 0.091(3) 0.113(4) 0.046(3) 0.090(4) 0.049(3)
C17A 0.085(3) 0.151(5) 0.133(5) -0.002(3) 0.056(3) 0.046(4)
C18A 0.156(4) 0.131(4) 0.056(2) -0.018(4) 0.038(3) -0.003(3)
C16B 0.156(7) 0.093(5) 0.100(6) -0.027(5) 0.073(5) 0.013(5)
C17B 0.106(6) 0.109(6) 0.097(6) -0.002(5) 0.072(5) 0.023(5)
C18B 0.132(6) 0.145(8) 0.083(5) 0.014(6) 0.033(5) 0.036(6)

loop_
_atom_type_symbol
_atom_type_description
_atom_type_scat_dispersion_real
_atom_type_scat_dispersion_imag
_atom_type_scat_source
C C 0.0033 0.0016 'International Tables Vol C Tables 4.2.6.8 and 6.1.1.4'
H H 0.0000 0.0000 'International Tables Vol C Tables 4.2.6.8 and 6.1.1.4'
N N 0.0061 0.0033 'International Tables Vol C Tables 4.2.6.8 and 6.1.1.4'
O O 0.0106 0.0060 'International Tables Vol C Tables 4.2.6.8 and 6.1.1.4'

loop_
_geom_angle_atom_site_label_1
_geom_angle_atom_site_label_2
_geom_angle_atom_site_label_3
_geom_angle
C7 O1 H1 108(2)
C8 N1 C5 121.2(2)
C13 N2 C12 117.9(2)
C14 N3 C13 128.9(2)
C14 N3 H3 117.8(17)
C13 N3 H3 113.2(17)
C2 C1 H1A 109.5
C2 C1 H1B 109.5
H1A C1 H1B 109.5
C2 C1 H1C 109.5
H1A C1 H1C 109.5
H1B C1 H1C 109.5
C3 C2 C7 117.4(2)
C3 C2 C1 122.4(2)
C7 C2 C1 120.2(2)
C2 C3 C4 122.2(2)
C2 C3 H3A 118.9
C4 C3 H3A 118.9
C3 C4 C5 119.9(2)
C3 C4 H4 120.0
C5 C4 H4 120.0
C4 C5 C6 119.2(2)
C4 C5 N1 118.1(2)
C6 C5 N1 122.5(2)
C7 C6 C5 119.9(2)
C7 C6 H6 120.1
C5 C6 H6 120.1
O1 C7 C6 122.9(2)
O1 C7 C2 115.7(2)
C6 C7 C2 121.4(2)
N1 C8 C9 124.7(2)
N1 C8 H8 117.7
C9 C8 H8 117.7
C10 C9 C13 116.0(2)
C10 C9 C8 119.7(2)
C13 C9 C8 124.2(2)
C11 C10 C9 121.2(3)
C11 C10 H10 119.4
C9 C10 H10 119.4
C12 C11 C10 117.5(3)
C12 C11 H11 121.3
C10 C11 H11 121.3
N2 C12 C11 124.2(3)
N2 C12 H12 117.9
C11 C12 H12 117.9
N2 C13 N3 118.0(2)
N2 C13 C9 123.2(2)
N3 C13 C9 118.7(2)
O2 C14 N3 123.3(2)
O2 C14 C15 121.1(2)
N3 C14 C15 115.6(2)
C18B C15 C17B 113.5(8)
C17A C15 C16A 115.6(4)
C18B C15 C14 111.3(4)
C17A C15 C14 111.1(3)
C17B C15 C14 113.1(4)
C16A C15 C14 108.5(2)
C17A C15 C18A 110.0(4)
C16A C15 C18A 104.1(4)
C14 C15 C18A 107.1(2)
C18B C15 C16B 111.7(8)
C17B C15 C16B 99.9(8)
C14 C15 C16B 106.6(3)
C15 C16A H16A 109.5
C15 C16A H16B 109.5
H16A C16A H16B 109.5
C15 C16A H16C 109.5
H16A C16A H16C 109.5
H16B C16A H16C 109.5
C15 C17A H17A 109.5
C15 C17A H17B 109.5
H17A C17A H17B 109.5
C15 C17A H17C 109.5
H17A C17A H17C 109.5
H17B C17A H17C 109.5
C15 C18A H18A 109.5
C15 C18A H18B 109.5
H18A C18A H18B 109.5
C15 C18A H18C 109.5
H18A C18A H18C 109.5
H18B C18A H18C 109.5
C15 C16B H16D 109.5
C15 C16B H16E 109.5
H16D C16B H16E 109.5
C15 C16B H16F 109.5
H16D C16B H16F 109.5
H16E C16B H16F 109.5
C15 C17B H17D 109.5
C15 C17B H17E 109.5
H17D C17B H17E 109.5
C15 C17B H17F 109.5
H17D C17B H17F 109.5
H17E C17B H17F 109.5
C15 C18B H18D 109.5
C15 C18B H18E 109.5
H18D C18B H18E 109.5
C15 C18B H18F 109.5
H18D C18B H18F 109.5
H18E C18B H18F 109.5

loop_
_geom_bond_atom_site_label_1
_geom_bond_atom_site_label_2
_geom_bond_distance
O1 C7 1.363(3)
O1 H1 0.94(3)
O2 C14 1.209(3)
N1 C8 1.272(3)
N1 C5 1.421(3)
N2 C13 1.322(3)
N2 C12 1.329(3)
N3 C14 1.364(3)
N3 C13 1.390(3)
N3 H3 0.91(3)
C1 C2 1.500(3)
C1 H1A 0.9600
C1 H1B 0.9600
C1 H1C 0.9600
C2 C3 1.378(3)
C2 C7 1.394(3)
C3 C4 1.379(3)
C3 H3A 0.9300
C4 C5 1.383(3)
C4 H4 0.9300
C5 C6 1.389(3)
C6 C7 1.387(3)
C6 H6 0.9300
C8 C9 1.459(3)
C8 H8 0.9300
C9 C10 1.382(3)
C9 C13 1.413(3)
C10 C11 1.373(4)
C10 H10 0.9300
C11 C12 1.363(4)
C11 H11 0.9300
C12 H12 0.9300
C14 C15 1.525(3)
C15 C18B 1.488(6)
C15 C17A 1.490(4)
C15 C17B 1.506(6)
C15 C16A 1.512(4)
C15 C18A 1.552(4)
C15 C16B 1.558(6)
C16A H16A 0.9600
C16A H16B 0.9600
C16A H16C 0.9600
C17A H17A 0.9600
C17A H17B 0.9600
C17A H17C 0.9600
C18A H18A 0.9600
C18A H18B 0.9600
C18A H18C 0.9600
C16B H16D 0.9600
C16B H16E 0.9600
C16B H16F 0.9600
C17B H17D 0.9600
C17B H17E 0.9600
C17B H17F 0.9600
C18B H18D 0.9600
C18B H18E 0.9600
C18B H18F 0.9600

loop_
_geom_hbond_atom_site_label_D
_geom_hbond_atom_site_label_H
_geom_hbond_atom_site_label_A
_geom_hbond_site_symmetry_A
_geom_hbond_distance_DH
_geom_hbond_distance_HA
_geom_hbond_distance_DA
_geom_hbond_angle_DHA
N3 H3 N1 . 0.91(3) 1.94(3) 2.709(3) 142(2)
O1 H1 O2 2_646 0.94(3) 1.90(3) 2.827(3) 169(3)
C6 H6 O2 2_646 0.93 2.46 3.160(3) 132.1
O1 H1 N2 2_646 0.94(3) 2.42(3) 2.905(3) 112(2)

loop_
_geom_torsion_atom_site_label_1
_geom_torsion_atom_site_label_2
_geom_torsion_atom_site_label_3
_geom_torsion_atom_site_label_4
_geom_torsion
C7 C2 C3 C4 -1.2(4)
C1 C2 C3 C4 177.6(2)
C2 C3 C4 C5 2.0(4)
C3 C4 C5 C6 -1.4(4)
C3 C4 C5 N1 -177.3(2)
C8 N1 C5 C4 -149.3(2)
C8 N1 C5 C6 35.0(3)
C4 C5 C6 C7 0.1(4)
N1 C5 C6 C7 175.8(2)
C5 C6 C7 O1 -177.3(2)
C5 C6 C7 C2 0.7(4)
C3 C2 C7 O1 178.0(2)
C1 C2 C7 O1 -0.8(3)
C3 C2 C7 C6 -0.2(4)
C1 C2 C7 C6 -178.9(2)
C5 N1 C8 C9 -173.7(2)
N1 C8 C9 C10 174.7(2)
N1 C8 C9 C13 -1.3(4)
C13 C9 C10 C11 1.5(4)
C8 C9 C10 C11 -174.8(3)
C9 C10 C11 C12 0.0(4)
C13 N2 C12 C11 0.9(4)
C10 C11 C12 N2 -1.3(5)
C12 N2 C13 N3 177.7(2)
C12 N2 C13 C9 0.7(4)
C14 N3 C13 N2 10.6(4)
C14 N3 C13 C9 -172.3(2)
C10 C9 C13 N2 -1.9(4)
C8 C9 C13 N2 174.2(2)
C10 C9 C13 N3 -178.8(2)
C8 C9 C13 N3 -2.7(4)
C13 N3 C14 O2 8.5(4)
C13 N3 C14 C15 -170.8(2)
O2 C14 C15 C18B -77.5(8)
N3 C14 C15 C18B 101.8(8)
O2 C14 C15 C17A 114.9(4)
N3 C14 C15 C17A -65.8(4)
O2 C14 C15 C17B 153.3(7)
N3 C14 C15 C17B -27.4(7)
O2 C14 C15 C16A -13.2(4)
N3 C14 C15 C16A 166.1(4)
O2 C14 C15 C18A -125.0(4)
N3 C14 C15 C18A 54.3(4)
O2 C14 C15 C16B 44.6(7)
N3 C14 C15 C16B -136.1(7)

_cod_database_fobs_code 1542978
